data_7229946
loop_
_publ_author_name
'Nisar, Madiha'
'Sung, Herman H.-Y.'
'Puschmann, Horst'
'Lakerveld, Richard'
'Haynes, Richard K.'
'Williams, Ian D.'

_publ_section_title
;
 11-Azaartemisinin cocrystals with preserved lactam&#x2009;:&#x2009;acid
 heterosynthons
;
_journal_issue 9
_journal_name_full CrystEngComm
_journal_page_first 1205
_journal_paper_doi 10.1039/C7CE01875D
_journal_volume 20
_journal_year 2018
_chemical_absolute_configuration ad
_chemical_formula_moiety '2(C15 H23 N O4), C4 H6 O5'
_chemical_formula_sum 'C34 H52 N2 O13'
_chemical_formula_weight 696.77
_chemical_name_common 11-Aza:D-Mal
_space_group_crystal_system orthorhombic
_space_group_IT_number 19
_space_group_name_Hall 'P 2ac 2ab'
_space_group_name_H-M_alt 'P 21 21 21'
_symmetry_space_group_name_Hall 'P 2ac 2ab'
_symmetry_space_group_name_H-M 'P 21 21 21'
_atom_sites_solution_hydrogens mixed
_atom_sites_solution_primary iterative
_audit_creation_date 2017-07-17
_audit_creation_method
;
Olex2 1.2
(compiled 2017.03.28 svn.r3405 for OlexSys, GUI svn.r5337)
;
_audit_update_record
;
2017-08-15 deposited with the CCDC.
2018-01-10 downloaded from the CCDC.
;
_cell_angle_alpha 90
_cell_angle_beta 90
_cell_angle_gamma 90
_cell_formula_units_Z 4
_cell_length_a 10.43733(12)
_cell_length_b 18.04445(19)
_cell_length_c 18.6345(2)
_cell_measurement_reflns_used 12158
_cell_measurement_temperature 99.97(10)
_cell_measurement_theta_max 75.4300
_cell_measurement_theta_min 3.3990
_cell_volume 3509.54(7)
_computing_cell_refinement 'CrysAlisPro 1.171.38.46 (Rigaku OD, 2015)'
_computing_data_collection 'CrysAlisPro 1.171.38.46 (Rigaku OD, 2015)'
_computing_data_reduction 'CrysAlisPro 1.171.38.46 (Rigaku OD, 2015)'
_computing_molecular_graphics 'Olex2 (Dolomanov et al., 2009)'
_computing_publication_material 'Olex2 (Dolomanov et al., 2009)'
_computing_structure_refinement 'ShelXL (Sheldrick, 2015)'
_computing_structure_solution
;
Superflip (Palatinus & Chapuis, 2007;Palatinus & van der Lee, 2008;
Palatinus et al., 2012)
;
_diffrn_ambient_environment N~2~
_diffrn_ambient_temperature 99.97(10)
_diffrn_detector 'CCD plate'
_diffrn_detector_area_resol_mean 10.3577
_diffrn_detector_type Atlas
_diffrn_measured_fraction_theta_full 0.989
_diffrn_measured_fraction_theta_max 0.989
_diffrn_measurement_details
;
List of Runs (angles in degrees, time in seconds):

  # Type    Start    End  Width  t~exp~   \w     \q     \k     \f   Frames
#--------------------------------------------------------------------------
  1  \w     39.00 141.00   1.00    8.00    --  110.57 -30.00  60.00  102
  2  \w    -71.00  36.00   1.00    4.00    --  -40.57  77.00 120.00  107
  3  \w    -70.00  33.00   1.00    4.00    --  -40.57  57.00  30.00  103
  4  \w    -70.00  32.00   1.00    4.00    --  -40.57  57.00 -90.00  102
  5  \w    130.00 178.00   1.00    8.00    --  110.57  30.00 120.00   48
  6  \w    122.00 178.00   1.00    8.00    --  110.57 111.00  90.00   56
  7  \w     80.00 118.00   1.00    8.00    --  110.57  30.00 120.00   38
  8  \w     53.00 141.00   1.00    8.00    --  110.57 -30.00 150.00   88
  9  \w     45.00 115.00   1.00    8.00    --  110.57-111.00  60.00   70
 10  \w     33.00 139.00   1.00    8.00    --  110.57 -30.00 -60.00  106
 11  \w     33.00 115.00   1.00    8.00    --  110.57-111.00 -90.00   82
 12  \w     32.00 130.00   1.00    8.00    --  110.57 -77.00  90.00   98
;
_diffrn_measurement_device 'kappa diffractometer'
_diffrn_measurement_device_type 'SuperNova, Dual, Cu at zero, Atlas'
_diffrn_measurement_method '\w scans'
_diffrn_orient_matrix_type 'CrysAlisPro convention (1999,Acta A55,543-557)'
_diffrn_orient_matrix_UB_11 -0.0679821000
_diffrn_orient_matrix_UB_12 0.0525212000
_diffrn_orient_matrix_UB_13 -0.0529089000
_diffrn_orient_matrix_UB_21 -0.1049696000
_diffrn_orient_matrix_UB_22 0.0150924000
_diffrn_orient_matrix_UB_23 0.0563410000
_diffrn_orient_matrix_UB_31 0.0782247000
_diffrn_orient_matrix_UB_32 0.0657088000
_diffrn_orient_matrix_UB_33 0.0292547000
_diffrn_radiation_monochromator mirror
_diffrn_radiation_probe x-ray
_diffrn_radiation_type CuK\a
_diffrn_radiation_wavelength 1.54184
_diffrn_reflns_av_R_equivalents 0.0215
_diffrn_reflns_av_unetI/netI 0.0219
_diffrn_reflns_Laue_measured_fraction_full 0.989
_diffrn_reflns_Laue_measured_fraction_max 0.989
_diffrn_reflns_limit_h_max 12
_diffrn_reflns_limit_h_min -10
_diffrn_reflns_limit_k_max 21
_diffrn_reflns_limit_k_min -18
_diffrn_reflns_limit_l_max 22
_diffrn_reflns_limit_l_min -22
_diffrn_reflns_number 19371
_diffrn_reflns_point_group_measured_fraction_full 0.991
_diffrn_reflns_point_group_measured_fraction_max 0.991
_diffrn_reflns_theta_full 66.500
_diffrn_reflns_theta_max 67.500
_diffrn_reflns_theta_min 3.409
_diffrn_source 'micro-focus sealed X-ray tube'
_diffrn_source_current 0.80
_diffrn_source_power 0.040
_diffrn_source_target Cu
_diffrn_source_type 'SuperNova (Cu) X-ray Source'
_diffrn_source_voltage 50
_exptl_absorpt_coefficient_mu 0.842
_exptl_absorpt_correction_T_max 1.00000
_exptl_absorpt_correction_T_min 0.90752
_exptl_absorpt_correction_type multi-scan
_exptl_absorpt_process_details
;
CrysAlisPro 1.171.38.46 (Rigaku Oxford Diffraction, 2015)
Empirical absorption correction using spherical harmonics,
 implemented in SCALE3 ABSPACK scaling algorithm.
;
_exptl_crystal_colour colourless
_exptl_crystal_colour_primary colourless
_exptl_crystal_density_diffrn 1.319
_exptl_crystal_density_method 'not measured'
_exptl_crystal_description block
_exptl_crystal_F_000 1496
_exptl_crystal_size_max 0.2
_exptl_crystal_size_mid 0.2
_exptl_crystal_size_min 0.18
_refine_diff_density_max 0.183
_refine_diff_density_min -0.160
_refine_diff_density_rms 0.032
_refine_ls_abs_structure_details
;
 Flack x determined using 2581 quotients [(I+)-(I-)]/[(I+)+(I-)]
 (Parsons, Flack and Wagner, Acta Cryst. B69 (2013) 249-259).
;
_refine_ls_abs_structure_Flack -0.06(5)
_refine_ls_extinction_method none
_refine_ls_goodness_of_fit_ref 1.001
_refine_ls_hydrogen_treatment mixed
_refine_ls_matrix_type full
_refine_ls_number_parameters 487
_refine_ls_number_reflns 6284
_refine_ls_number_restraints 26
_refine_ls_restrained_S_all 1.006
_refine_ls_R_factor_all 0.0298
_refine_ls_R_factor_gt 0.0284
_refine_ls_shift/su_max 0.000
_refine_ls_shift/su_mean 0.000
_refine_ls_structure_factor_coef Fsqd
_refine_ls_weighting_details 'w=1/[\s^2^(Fo^2^)+(0.0420P)^2^+0.4980P] where P=(Fo^2^+2Fc^2^)/3'
_refine_ls_weighting_scheme calc
_refine_ls_wR_factor_gt 0.0715
_refine_ls_wR_factor_ref 0.0725
_reflns_Friedel_coverage 0.783
_reflns_Friedel_fraction_full 0.994
_reflns_Friedel_fraction_max 0.994
_reflns_number_gt 6062
_reflns_number_total 6284
_reflns_threshold_expression 'I > 2\s(I)'
_cod_data_source_file c7ce01875d2.cif
_cod_data_source_block cpd7_madiha30cult
_cod_depositor_comments 'Adding full bibliography for 7229939--7229946.cif.'
_cod_original_cell_volume 3509.55(7)
_cod_database_code 7229946
_shelx_shelxl_version_number 2014/7
_shelx_space_group_comment
;
The symmetry employed for this shelxl refinement is uniquely defined
by the following loop, which should always be used as a source of
symmetry information in preference to the above space-group names.
They are only intended as comments.
;
_reflns_odcompleteness_completeness 99.95
_reflns_odcompleteness_iscentric 1
_reflns_odcompleteness_theta 68.13
_olex2_refinement_description
;
1. Fixed Uiso
 At 1.2 times of:
  All C(H) groups, All C(H,H) groups
 At 1.5 times of:
  All C(H,H,H) groups, All O(H) groups
2. Restrained distances
 O22A-C23
 1.38 with sigma of 0.02
 O22A-C23A
 1.4 with sigma of 0.02
3. Uiso/Uaniso restraints and constraints
Uanis(C23) \\sim Ueq: with sigma of 0.02 and sigma for terminal atoms of 0.003
4. Rigid body (RIGU) restrains
 O22A, C22, C23A, C24
 with sigma for 1-2 distances of 0.003 and sigma for 1-3 distances of 0.001
5. Others
 Fixed Sof: O22(0.9) H22(0.9) O22A(0.1) H22A(0.1) H22C(0.1) C23(0.9) H23A(0.9)
 H23B(0.9) C23A(0.1) H23C(0.1)
6.a Riding coordinates:
 C22(H22C,H22B), C23(H23A,H23B)
6.b Ternary CH refined with riding coordinates:
 C2(H2), C6(H6), C9(H9), C11(H11A), C12(H12), C2A(H2A), C6A(H6A), C9A(H9A),
 C11A(H11C), C12A(H12A), C23A(H23C)
6.c Secondary CH2 refined with riding coordinates:
 C4(H4A,H4B), C5(H5A,H5B), C7(H7A,H7B), C8(H8A,H8B), C4A(H4AA,H4AB), C5A(H5AA,
 H5AB), C7A(H7AA,H7AB), C8A(H8AA,H8AB)
6.d Idealised Me refined as rotating group:
 C13(H13A,H13B,H13C), C14(H14A,H14B,H14C), C15(H15A,H15B,H15C), C13A(H13D,H13E,
 H13F), C14A(H14D,H14E,H14F), C15A(H15D,H15E,H15F)
6.e Idealised tetrahedral OH refined as rotating group:
 O22A(H22A)
;
_olex2_date_sample_data_collection 2017-06-19
_olex2_submission_special_instructions 'No special instructions were received'
_oxdiff_exptl_absorpt_empirical_details
;
Empirical correction (ABSPACK) includes:
- Absorption correction using spherical harmonics
- Frame scaling
;
_oxdiff_exptl_absorpt_empirical_full_max 1.356
_oxdiff_exptl_absorpt_empirical_full_min 0.866

loop_
_space_group_symop_operation_xyz
'x, y, z'
'-x+1/2, -y, z+1/2'
'x+1/2, -y+1/2, -z'
'-x, y+1/2, -z+1/2'

loop_
_atom_site_label
_atom_site_type_symbol
_atom_site_fract_x
_atom_site_fract_y
_atom_site_fract_z
_atom_site_U_iso_or_equiv
_atom_site_adp_type
_atom_site_occupancy
_atom_site_site_symmetry_order
_atom_site_calc_flag
_atom_site_refinement_flags_posn
_atom_site_refinement_flags_adp
_atom_site_refinement_flags_occupancy
_atom_site_disorder_assembly
_atom_site_disorder_group
O1 O 0.72468(13) 0.73264(8) 0.33850(8) 0.0251(3) Uani 1 1 d . . . . .
O2 O 0.85440(14) 0.70303(8) 0.32931(8) 0.0284(3) Uani 1 1 d . . . . .
O3 O 0.79630(13) 0.57940(8) 0.32644(8) 0.0257(3) Uani 1 1 d . . . . .
O10 O 0.81739(14) 0.66060(8) 0.55060(7) 0.0257(3) Uani 1 1 d . . . . .
N11 N 0.76365(16) 0.60756(9) 0.44633(9) 0.0215(3) Uani 1 1 d . . . . .
H11 H 0.819(3) 0.5757(17) 0.4539(16) 0.043(8) Uiso 1 1 d . . . . .
C1 C 0.63343(18) 0.67387(10) 0.35576(10) 0.0201(4) Uani 1 1 d . . . . .
C2 C 0.70191(18) 0.60248(11) 0.37646(10) 0.0198(4) Uani 1 1 d . . . . .
H2 H 0.6359 0.5624 0.3794 0.024 Uiso 1 1 calc R . . . .
C3 C 0.8471(2) 0.63972(13) 0.28466(11) 0.0303(5) Uani 1 1 d . . . . .
C4 C 0.7638(2) 0.65250(14) 0.21824(11) 0.0357(5) Uani 1 1 d . . . . .
H4A H 0.7644 0.7061 0.2067 0.043 Uiso 1 1 calc R . . . .
H4B H 0.8028 0.6260 0.1772 0.043 Uiso 1 1 calc R . . . .
C5 C 0.6249(2) 0.62705(13) 0.22622(11) 0.0312(5) Uani 1 1 d . . . . .
H5A H 0.6244 0.5726 0.2324 0.037 Uiso 1 1 calc R . . . .
H5B H 0.5791 0.6382 0.1810 0.037 Uiso 1 1 calc R . . . .
C6 C 0.4291(2) 0.61566(11) 0.30651(11) 0.0248(4) Uani 1 1 d . . . . .
H6 H 0.4582 0.5653 0.3219 0.030 Uiso 1 1 calc R . . . .
C7 C 0.3566(2) 0.65034(11) 0.36867(11) 0.0263(4) Uani 1 1 d . . . . .
H7A H 0.2807 0.6195 0.3800 0.032 Uiso 1 1 calc R . . . .
H7B H 0.3259 0.7001 0.3543 0.032 Uiso 1 1 calc R . . . .
C8 C 0.44013(19) 0.65739(11) 0.43563(11) 0.0239(4) Uani 1 1 d . . . . .
H8A H 0.4675 0.6075 0.4517 0.029 Uiso 1 1 calc R . . . .
H8B H 0.3900 0.6804 0.4748 0.029 Uiso 1 1 calc R . . . .
C9 C 0.64798(18) 0.71911(11) 0.48418(10) 0.0216(4) Uani 1 1 d . . . . .
H9 H 0.6960 0.7656 0.4729 0.026 Uiso 1 1 calc R . . . .
C10 C 0.74837(19) 0.65957(10) 0.49587(10) 0.0202(4) Uani 1 1 d . . . . .
C11 C 0.5493(2) 0.66178(11) 0.28863(10) 0.0234(4) Uani 1 1 d . . . . .
H11A H 0.5193 0.7117 0.2723 0.028 Uiso 1 1 calc R . . . .
C12 C 0.55837(18) 0.70491(10) 0.41954(10) 0.0201(4) Uani 1 1 d . . . . .
H12 H 0.5256 0.7545 0.4042 0.024 Uiso 1 1 calc R . . . .
C13 C 0.9852(2) 0.62070(16) 0.26839(14) 0.0414(6) Uani 1 1 d . . . . .
H13A H 1.0342 0.6191 0.3132 0.062 Uiso 1 1 calc GR . . . .
H13B H 1.0216 0.6585 0.2366 0.062 Uiso 1 1 calc GR . . . .
H13C H 0.9892 0.5722 0.2448 0.062 Uiso 1 1 calc GR . . . .
C14 C 0.3416(2) 0.60599(13) 0.24123(12) 0.0322(5) Uani 1 1 d . . . . .
H14A H 0.2663 0.5768 0.2549 0.048 Uiso 1 1 calc GR . . . .
H14B H 0.3883 0.5803 0.2030 0.048 Uiso 1 1 calc GR . . . .
H14C H 0.3140 0.6548 0.2240 0.048 Uiso 1 1 calc GR . . . .
C15 C 0.5760(2) 0.73403(14) 0.55454(12) 0.0325(5) Uani 1 1 d . . . . .
H15A H 0.5317 0.6888 0.5698 0.049 Uiso 1 1 calc GR . . . .
H15B H 0.5132 0.7737 0.5470 0.049 Uiso 1 1 calc GR . . . .
H15C H 0.6372 0.7491 0.5917 0.049 Uiso 1 1 calc GR . . . .
O1A O 0.66199(13) 0.27912(7) 0.33211(7) 0.0225(3) Uani 1 1 d . . . . .
O2A O 0.53246(13) 0.31089(7) 0.33217(8) 0.0233(3) Uani 1 1 d . . . . .
O3A O 0.59564(13) 0.43330(7) 0.34033(7) 0.0205(3) Uani 1 1 d . . . . .
O10A O 0.61828(14) 0.33220(8) 0.55814(7) 0.0250(3) Uani 1 1 d . . . . .
N11A N 0.65038(16) 0.39369(9) 0.45496(9) 0.0206(3) Uani 1 1 d . . . . .
H11B H 0.602(3) 0.4301(14) 0.4716(14) 0.027(6) Uiso 1 1 d . . . . .
C1A C 0.75887(19) 0.33391(10) 0.35109(10) 0.0200(4) Uani 1 1 d . . . . .
C2A C 0.69793(18) 0.40431(10) 0.38223(10) 0.0190(4) Uani 1 1 d . . . . .
H2A H 0.7662 0.4431 0.3843 0.023 Uiso 1 1 calc R . . . .
C3A C 0.5363(2) 0.37893(10) 0.29451(10) 0.0222(4) Uani 1 1 d . . . . .
C4A C 0.6101(2) 0.37403(11) 0.22341(11) 0.0247(4) Uani 1 1 d . . . . .
H4AA H 0.6039 0.3226 0.2052 0.030 Uiso 1 1 calc R . . . .
H4AB H 0.5678 0.4068 0.1880 0.030 Uiso 1 1 calc R . . . .
C5A C 0.7516(2) 0.39532(11) 0.22792(10) 0.0249(4) Uani 1 1 d . . . . .
H5AA H 0.7572 0.4485 0.2406 0.030 Uiso 1 1 calc R . . . .
H5AB H 0.7899 0.3894 0.1797 0.030 Uiso 1 1 calc R . . . .
C6A C 0.96148(19) 0.39063(12) 0.29657(11) 0.0256(4) Uani 1 1 d . . . . .
H6A H 0.9422 0.4413 0.3154 0.031 Uiso 1 1 calc R . . . .
C7A C 1.0383(2) 0.34894(12) 0.35387(12) 0.0283(4) Uani 1 1 d . . . . .
H7AA H 1.0634 0.2999 0.3348 0.034 Uiso 1 1 calc R . . . .
H7AB H 1.1176 0.3769 0.3645 0.034 Uiso 1 1 calc R . . . .
C8A C 0.9628(2) 0.33813(12) 0.42315(11) 0.0264(4) Uani 1 1 d . . . . .
H8AA H 0.9405 0.3870 0.4438 0.032 Uiso 1 1 calc R . . . .
H8AB H 1.0159 0.3110 0.4585 0.032 Uiso 1 1 calc R . . . .
C9A C 0.7583(2) 0.27416(11) 0.47363(10) 0.0226(4) Uani 1 1 d . . . . .
H9A H 0.7005 0.2331 0.4578 0.027 Uiso 1 1 calc R . . . .
C10A C 0.67134(18) 0.33613(11) 0.49866(10) 0.0209(4) Uani 1 1 d . . . . .
C11A C 0.83321(19) 0.35123(11) 0.28175(10) 0.0227(4) Uani 1 1 d . . . . .
H11C H 0.8540 0.3027 0.2587 0.027 Uiso 1 1 calc R . . . .
C12A C 0.84056(19) 0.29433(10) 0.40773(10) 0.0219(4) Uani 1 1 d . . . . .
H12A H 0.8683 0.2464 0.3858 0.026 Uiso 1 1 calc R . . . .
C13A C 0.3970(2) 0.39975(12) 0.28614(12) 0.0288(4) Uani 1 1 d . . . . .
H13D H 0.3549 0.3984 0.3331 0.043 Uiso 1 1 calc GR . . . .
H13E H 0.3549 0.3645 0.2538 0.043 Uiso 1 1 calc GR . . . .
H13F H 0.3907 0.4498 0.2661 0.043 Uiso 1 1 calc GR . . . .
C14A C 1.0414(2) 0.39926(13) 0.22797(12) 0.0332(5) Uani 1 1 d . . . . .
H14D H 1.0630 0.3502 0.2090 0.050 Uiso 1 1 calc GR . . . .
H14E H 1.1204 0.4264 0.2390 0.050 Uiso 1 1 calc GR . . . .
H14F H 0.9919 0.4268 0.1921 0.050 Uiso 1 1 calc GR . . . .
C15A C 0.8356(2) 0.24353(13) 0.53686(11) 0.0308(5) Uani 1 1 d . . . . .
H15D H 0.8891 0.2830 0.5570 0.046 Uiso 1 1 calc GR . . . .
H15E H 0.8903 0.2029 0.5202 0.046 Uiso 1 1 calc GR . . . .
H15F H 0.7769 0.2251 0.5738 0.046 Uiso 1 1 calc GR . . . .
O20 O -0.01151(18) 0.52303(10) 0.46911(12) 0.0518(5) Uani 1 1 d . . . . .
O21 O 0.04066(15) 0.60088(8) 0.55720(8) 0.0291(3) Uani 1 1 d . . . . .
H21 H -0.044(3) 0.6146(16) 0.5575(16) 0.042(8) Uiso 1 1 d . . . . .
O22 O 0.2236(2) 0.48082(13) 0.44562(11) 0.0468(5) Uani 0.9 1 d . . P A 1
H22 H 0.152(4) 0.473(2) 0.4265(19) 0.049(10) Uiso 0.9 1 d . . P B 1
O22A O 0.1660(14) 0.4190(8) 0.5673(9) 0.035(3) Uani 0.1 1 d D U P A 2
H22A H 0.1317 0.4175 0.5265 0.053 Uiso 0.1 1 calc GR . P A 2
O23 O 0.40716(16) 0.39698(9) 0.59374(8) 0.0320(3) Uani 1 1 d . . . . .
H23 H 0.485(3) 0.3802(17) 0.5819(16) 0.048(8) Uiso 1 1 d . . . . .
O24 O 0.46838(16) 0.49548(9) 0.52997(10) 0.0382(4) Uani 1 1 d . . . . .
C21 C 0.0662(2) 0.55035(11) 0.50984(11) 0.0263(4) Uani 1 1 d . . . . .
C22 C 0.2060(2) 0.52740(13) 0.50533(11) 0.0272(4) Uani 1 1 d . U . . .
H22C H 0.2179 0.4939 0.4638 0.033 Uiso 0.1 1 d R . P A 2
H22B H 0.2593 0.5720 0.4973 0.033 Uiso 1 1 d R . . A .
C23 C 0.2499(5) 0.4901(2) 0.5731(4) 0.0345(11) Uani 0.9 1 d D U P A 1
H23A H 0.2509 0.5274 0.6121 0.041 Uiso 0.9 1 d R . P A 1
H23B H 0.1919 0.4489 0.5865 0.041 Uiso 0.9 1 d R . P A 1
C23A C 0.259(5) 0.477(2) 0.569(4) 0.024(5) Uani 0.1 1 d D U P A 2
H23C H 0.2468 0.5047 0.6147 0.029 Uiso 0.1 1 calc R . P A 2
C24 C 0.3875(2) 0.46181(12) 0.56281(11) 0.0288(4) Uani 1 1 d . U . . .

loop_
_atom_site_aniso_label
_atom_site_aniso_U_11
_atom_site_aniso_U_22
_atom_site_aniso_U_33
_atom_site_aniso_U_23
_atom_site_aniso_U_13
_atom_site_aniso_U_12
O1 0.0250(7) 0.0204(7) 0.0298(7) 0.0015(5) 0.0023(6) -0.0060(6)
O2 0.0235(7) 0.0325(8) 0.0293(7) -0.0048(6) 0.0048(6) -0.0079(6)
O3 0.0240(7) 0.0261(7) 0.0271(7) -0.0063(6) 0.0064(6) -0.0014(6)
O10 0.0259(7) 0.0304(7) 0.0208(7) -0.0019(6) -0.0032(5) 0.0037(6)
N11 0.0201(8) 0.0197(8) 0.0246(8) 0.0004(6) -0.0020(7) 0.0027(7)
C1 0.0219(9) 0.0176(9) 0.0209(9) 0.0012(7) -0.0002(7) -0.0053(8)
C2 0.0196(8) 0.0198(9) 0.0201(9) -0.0024(7) 0.0012(7) -0.0015(8)
C3 0.0301(11) 0.0353(11) 0.0257(10) -0.0077(9) 0.0075(9) -0.0073(9)
C4 0.0395(12) 0.0468(13) 0.0206(9) -0.0029(9) 0.0069(9) -0.0113(11)
C5 0.0370(12) 0.0352(11) 0.0213(9) -0.0026(9) -0.0018(9) -0.0074(10)
C6 0.0253(10) 0.0211(9) 0.0281(10) 0.0013(8) -0.0071(8) -0.0031(8)
C7 0.0216(10) 0.0256(10) 0.0317(11) 0.0040(8) -0.0032(8) -0.0021(8)
C8 0.0221(9) 0.0242(9) 0.0253(9) 0.0005(8) 0.0014(8) -0.0004(8)
C9 0.0221(9) 0.0215(9) 0.0213(9) -0.0031(7) 0.0000(8) 0.0024(8)
C10 0.0202(8) 0.0213(9) 0.0192(8) 0.0010(7) 0.0020(7) -0.0007(8)
C11 0.0275(10) 0.0213(9) 0.0214(9) 0.0024(8) -0.0034(8) -0.0025(8)
C12 0.0201(9) 0.0172(8) 0.0231(9) 0.0008(7) -0.0001(7) 0.0010(7)
C13 0.0306(12) 0.0550(15) 0.0385(13) -0.0114(12) 0.0138(10) -0.0086(11)
C14 0.0333(11) 0.0287(11) 0.0347(11) 0.0016(9) -0.0127(9) -0.0050(9)
C15 0.0281(10) 0.0444(13) 0.0249(10) -0.0090(9) -0.0003(8) 0.0091(9)
O1A 0.0219(7) 0.0170(6) 0.0284(7) -0.0020(5) -0.0018(5) 0.0002(5)
O2A 0.0211(7) 0.0218(7) 0.0271(7) 0.0012(6) -0.0011(6) -0.0023(5)
O3A 0.0205(6) 0.0187(6) 0.0223(6) 0.0003(5) -0.0043(5) 0.0010(5)
O10A 0.0267(7) 0.0281(7) 0.0203(6) 0.0023(6) 0.0009(5) 0.0043(6)
N11A 0.0230(8) 0.0173(7) 0.0215(8) -0.0013(6) -0.0003(6) 0.0026(7)
C1A 0.0208(9) 0.0170(8) 0.0222(9) -0.0023(7) -0.0012(7) -0.0006(7)
C2A 0.0175(8) 0.0179(9) 0.0217(9) 0.0000(7) -0.0029(7) 0.0004(7)
C3A 0.0247(10) 0.0196(9) 0.0225(9) 0.0005(7) -0.0043(8) -0.0047(8)
C4A 0.0259(10) 0.0268(10) 0.0213(9) 0.0011(8) -0.0029(8) -0.0019(8)
C5A 0.0253(9) 0.0272(10) 0.0221(9) 0.0019(8) 0.0000(8) -0.0001(9)
C6A 0.0213(9) 0.0257(10) 0.0298(10) 0.0039(8) 0.0026(8) 0.0010(8)
C7A 0.0202(9) 0.0316(11) 0.0332(11) 0.0017(9) 0.0002(8) 0.0019(8)
C8A 0.0218(9) 0.0280(10) 0.0294(10) 0.0038(8) -0.0021(8) 0.0026(9)
C9A 0.0249(9) 0.0202(9) 0.0225(9) 0.0009(7) 0.0003(8) 0.0037(8)
C10A 0.0203(9) 0.0207(9) 0.0218(9) -0.0012(8) -0.0036(7) -0.0010(7)
C11A 0.0238(10) 0.0220(9) 0.0223(9) -0.0017(7) 0.0017(8) 0.0019(8)
C12A 0.0231(9) 0.0199(9) 0.0227(9) 0.0011(7) 0.0002(8) 0.0038(8)
C13A 0.0228(10) 0.0319(10) 0.0318(10) 0.0033(9) -0.0052(8) -0.0023(9)
C14A 0.0260(10) 0.0392(12) 0.0345(11) 0.0061(10) 0.0062(9) 0.0017(10)
C15A 0.0329(11) 0.0344(11) 0.0252(10) 0.0067(8) 0.0029(9) 0.0120(9)
O20 0.0366(9) 0.0444(10) 0.0746(13) -0.0298(10) -0.0221(9) 0.0168(8)
O21 0.0257(7) 0.0348(8) 0.0267(7) -0.0058(6) -0.0030(6) 0.0052(7)
O22 0.0423(12) 0.0599(13) 0.0382(10) -0.0214(10) -0.0028(9) 0.0141(10)
O22A 0.032(4) 0.035(4) 0.038(7) 0.004(4) 0.004(4) 0.004(3)
O23 0.0318(8) 0.0327(8) 0.0316(7) 0.0096(7) 0.0064(6) 0.0095(7)
O24 0.0311(8) 0.0300(8) 0.0537(10) 0.0110(7) 0.0099(7) 0.0064(7)
C21 0.0291(10) 0.0220(9) 0.0277(10) -0.0003(8) -0.0035(8) 0.0010(8)
C22 0.0276(10) 0.0299(10) 0.0241(9) -0.0010(8) 0.0028(8) 0.0044(8)
C23 0.0310(15) 0.041(2) 0.031(2) 0.008(2) 0.0104(13) 0.0143(16)
C23A 0.031(6) 0.029(8) 0.013(10) 0.006(7) 0.005(5) 0.007(5)
C24 0.0290(10) 0.0321(11) 0.0252(10) 0.0029(9) 0.0020(9) 0.0052(9)

loop_
_atom_type_symbol
_atom_type_description
_atom_type_scat_dispersion_real
_atom_type_scat_dispersion_imag
_atom_type_scat_source
C C 0.0181 0.0091 'International Tables Vol C Tables 4.2.6.8 and 6.1.1.4'
H H 0.0000 0.0000 'International Tables Vol C Tables 4.2.6.8 and 6.1.1.4'
N N 0.0311 0.0180 'International Tables Vol C Tables 4.2.6.8 and 6.1.1.4'
O O 0.0492 0.0322 'International Tables Vol C Tables 4.2.6.8 and 6.1.1.4'

loop_
_geom_angle_atom_site_label_1
_geom_angle_atom_site_label_2
_geom_angle_atom_site_label_3
_geom_angle
C1 O1 O2 111.30(13)
C3 O2 O1 108.26(14)
C2 O3 C3 112.90(15)
C10 N11 C2 127.88(17)
O1 C1 C2 111.33(15)
O1 C1 C11 107.15(14)
O1 C1 C12 103.83(14)
C2 C1 C11 110.65(16)
C2 C1 C12 110.70(15)
C12 C1 C11 112.95(16)
O3 C2 N11 107.38(15)
O3 C2 C1 114.08(16)
N11 C2 C1 112.40(15)
O2 C3 O3 108.19(16)
O2 C3 C4 112.62(19)
O2 C3 C13 104.47(18)
O3 C3 C4 110.01(17)
O3 C3 C13 106.7(2)
C13 C3 C4 114.43(19)
C5 C4 C3 114.53(18)
C4 C5 C11 115.95(18)
C7 C6 C11 110.37(16)
C7 C6 C14 110.80(17)
C14 C6 C11 112.05(17)
C6 C7 C8 111.88(16)
C7 C8 C12 110.28(16)
C10 C9 C12 114.36(15)
C10 C9 C15 109.85(16)
C15 C9 C12 113.49(16)
O10 C10 N11 120.65(18)
O10 C10 C9 120.36(17)
N11 C10 C9 118.98(17)
C5 C11 C1 112.23(17)
C5 C11 C6 111.13(16)
C6 C11 C1 111.34(15)
C1 C12 C8 111.07(15)
C1 C12 C9 110.86(15)
C8 C12 C9 115.30(16)
C1A O1A O2A 111.93(12)
C3A O2A O1A 108.19(13)
C2A O3A C3A 113.41(14)
C10A N11A C2A 127.81(17)
O1A C1A C2A 111.45(15)
O1A C1A C11A 106.48(14)
O1A C1A C12A 103.69(14)
C2A C1A C11A 111.00(15)
C12A C1A C2A 110.84(15)
C12A C1A C11A 113.09(16)
O3A C2A N11A 107.67(15)
O3A C2A C1A 114.08(15)
N11A C2A C1A 112.61(15)
O2A C3A O3A 108.02(14)
O2A C3A C4A 113.11(16)
O2A C3A C13A 103.86(16)
O3A C3A C4A 109.60(15)
O3A C3A C13A 107.80(16)
C13A C3A C4A 114.09(17)
C5A C4A C3A 115.00(16)
C4A C5A C11A 116.16(16)
C7A C6A C11A 110.66(17)
C7A C6A C14A 110.24(17)
C14A C6A C11A 111.71(17)
C8A C7A C6A 112.49(17)
C7A C8A C12A 109.77(17)
C10A C9A C12A 113.88(16)
C10A C9A C15A 110.21(16)
C15A C9A C12A 113.84(17)
O10A C10A N11A 120.99(18)
O10A C10A C9A 120.03(17)
N11A C10A C9A 118.95(17)
C1A C11A C6A 112.41(16)
C5A C11A C1A 111.93(16)
C5A C11A C6A 111.06(16)
C1A C12A C9A 110.39(16)
C8A C12A C1A 110.66(16)
C8A C12A C9A 115.93(16)
O20 C21 O21 125.0(2)
O20 C21 C22 119.72(19)
O21 C21 C22 115.27(18)
O22 C22 C21 109.40(19)
O22 C22 C23 111.0(3)
C21 C22 C23A 116.7(19)
C23 C22 C21 111.6(2)
C22 C23 C24 109.2(4)
O22A C23A C22 99(3)
C24 C23A O22A 122(4)
C24 C23A C22 113(4)
O23 C24 C23 112.7(3)
O23 C24 C23A 107(2)
O24 C24 O23 124.0(2)
O24 C24 C23 123.4(3)
O24 C24 C23A 129(2)

loop_
_geom_bond_atom_site_label_1
_geom_bond_atom_site_label_2
_geom_bond_distance
O1 O2 1.466(2)
O1 C1 1.461(2)
O2 C3 1.415(3)
O3 C2 1.419(2)
O3 C3 1.440(3)
O10 C10 1.249(2)
N11 C2 1.456(2)
N11 C10 1.326(3)
C1 C2 1.523(3)
C1 C11 1.544(3)
C1 C12 1.530(3)
C3 C4 1.530(3)
C3 C13 1.512(3)
C4 C5 1.529(3)
C5 C11 1.539(3)
C6 C7 1.519(3)
C6 C11 1.542(3)
C6 C14 1.531(3)
C7 C8 1.528(3)
C8 C12 1.532(3)
C9 C10 1.516(3)
C9 C12 1.546(3)
C9 C15 1.535(3)
O1A O2A 1.4685(19)
O1A C1A 1.458(2)
O2A C3A 1.415(2)
O3A C2A 1.422(2)
O3A C3A 1.440(2)
O10A C10A 1.241(2)
N11A C2A 1.456(2)
N11A C10A 1.338(3)
C1A C2A 1.535(3)
C1A C11A 1.539(3)
C1A C12A 1.533(3)
C3A C4A 1.535(3)
C3A C13A 1.511(3)
C4A C5A 1.529(3)
C5A C11A 1.538(3)
C6A C7A 1.532(3)
C6A C11A 1.541(3)
C6A C14A 1.534(3)
C7A C8A 1.525(3)
C8A C12A 1.528(3)
C9A C10A 1.513(3)
C9A C12A 1.542(3)
C9A C15A 1.531(3)
O20 C21 1.215(3)
O21 C21 1.297(3)
O22 C22 1.406(3)
O22A C23A 1.43(3)
O23 C24 1.320(3)
O24 C24 1.207(3)
C21 C22 1.519(3)
C22 C23 1.503(8)
C22 C23A 1.60(6)
C23 C24 1.536(5)
C23A C24 1.37(5)

loop_
_geom_hbond_atom_site_label_D
_geom_hbond_atom_site_label_H
_geom_hbond_atom_site_label_A
_geom_hbond_distance_DH
_geom_hbond_distance_HA
_geom_hbond_distance_DA
_geom_hbond_angle_DHA
_geom_hbond_site_symmetry_A
N11 H11 O20 0.83(3) 2.03(3) 2.831(2) 164(3) 1_655
N11A H11B O24 0.89(3) 2.12(3) 2.989(2) 165(2) .
O21 H21 O10 0.92(3) 1.67(3) 2.570(2) 165(3) 1_455
O23 H23 O10A 0.89(3) 1.70(3) 2.581(2) 169(3) .

loop_
_geom_torsion_atom_site_label_1
_geom_torsion_atom_site_label_2
_geom_torsion_atom_site_label_3
_geom_torsion_atom_site_label_4
_geom_torsion
O1 O2 C3 O3 -75.51(19)
O1 O2 C3 C4 46.3(2)
O1 O2 C3 C13 171.05(17)
O1 C1 C2 O3 -51.2(2)
O1 C1 C2 N11 71.32(19)
O1 C1 C11 C5 69.0(2)
O1 C1 C11 C6 -165.67(15)
O1 C1 C12 C8 168.59(15)
O1 C1 C12 C9 -61.85(18)
O2 O1 C1 C2 13.3(2)
O2 O1 C1 C11 -107.80(16)
O2 O1 C1 C12 132.45(14)
O2 C3 C4 C5 -95.2(2)
O3 C3 C4 C5 25.5(3)
C1 O1 O2 C3 46.85(19)
C2 O3 C3 O2 36.1(2)
C2 O3 C3 C4 -87.3(2)
C2 O3 C3 C13 148.00(17)
C2 N11 C10 O10 -172.89(18)
C2 N11 C10 C9 5.5(3)
C2 C1 C11 C5 -52.5(2)
C2 C1 C11 C6 72.8(2)
C2 C1 C12 C8 -71.8(2)
C2 C1 C12 C9 57.7(2)
C3 O3 C2 N11 -100.28(18)
C3 O3 C2 C1 25.0(2)
C3 C4 C5 C11 57.4(3)
C4 C5 C11 C1 -36.5(3)
C4 C5 C11 C6 -161.93(19)
C6 C7 C8 C12 58.9(2)
C7 C6 C11 C1 53.5(2)
C7 C6 C11 C5 179.42(16)
C7 C8 C12 C1 -55.4(2)
C7 C8 C12 C9 177.45(16)
C10 N11 C2 O3 138.63(19)
C10 N11 C2 C1 12.4(3)
C10 C9 C12 C1 -40.4(2)
C10 C9 C12 C8 86.9(2)
C11 C1 C2 O3 67.8(2)
C11 C1 C2 N11 -169.64(15)
C11 C1 C12 C8 52.9(2)
C11 C1 C12 C9 -177.58(15)
C11 C6 C7 C8 -57.9(2)
C12 C1 C2 O3 -166.19(15)
C12 C1 C2 N11 -43.6(2)
C12 C1 C11 C5 -177.24(16)
C12 C1 C11 C6 -51.9(2)
C12 C9 C10 O10 -172.36(17)
C12 C9 C10 N11 9.2(3)
C13 C3 C4 C5 145.7(2)
C14 C6 C7 C8 177.41(17)
C14 C6 C11 C1 177.51(17)
C14 C6 C11 C5 -56.6(2)
C15 C9 C10 O10 -43.4(2)
C15 C9 C10 N11 138.19(19)
C15 C9 C12 C1 -167.48(17)
C15 C9 C12 C8 -40.2(2)
O1A O2A C3A O3A -75.53(16)
O1A O2A C3A C4A 45.96(19)
O1A O2A C3A C13A 170.18(14)
O1A C1A C2A O3A -49.4(2)
O1A C1A C2A N11A 73.75(19)
O1A C1A C11A C5A 70.47(19)
O1A C1A C11A C6A -163.73(15)
O1A C1A C12A C8A 168.88(15)
O1A C1A C12A C9A -61.42(19)
O2A O1A C1A C2A 12.86(19)
O2A O1A C1A C11A -108.32(15)
O2A O1A C1A C12A 132.15(14)
O2A C3A C4A C5A -93.6(2)
O3A C3A C4A C5A 27.0(2)
C1A O1A O2A C3A 46.68(17)
C2A O3A C3A O2A 37.4(2)
C2A O3A C3A C4A -86.21(18)
C2A O3A C3A C13A 149.08(16)
C2A N11A C10A O10A -175.62(17)
C2A N11A C10A C9A 2.6(3)
C2A C1A C11A C5A -51.0(2)
C2A C1A C11A C6A 74.8(2)
C2A C1A C12A C8A -71.4(2)
C2A C1A C12A C9A 58.3(2)
C3A O3A C2A N11A -102.89(17)
C3A O3A C2A C1A 22.9(2)
C3A C4A C5A C11A 57.1(2)
C4A C5A C11A C1A -37.9(2)
C4A C5A C11A C6A -164.47(17)
C6A C7A C8A C12A 59.4(2)
C7A C6A C11A C1A 50.1(2)
C7A C6A C11A C5A 176.33(17)
C7A C8A C12A C1A -57.4(2)
C7A C8A C12A C9A 175.92(16)
C10A N11A C2A O3A 137.66(18)
C10A N11A C2A C1A 11.0(3)
C10A C9A C12A C1A -45.0(2)
C10A C9A C12A C8A 81.8(2)
C11A C1A C2A O3A 69.2(2)
C11A C1A C2A N11A -167.74(15)
C11A C1A C12A C8A 54.0(2)
C11A C1A C12A C9A -176.33(15)
C11A C6A C7A C8A -55.4(2)
C12A C1A C2A O3A -164.30(15)
C12A C1A C2A N11A -41.2(2)
C12A C1A C11A C5A -176.30(16)
C12A C1A C11A C6A -50.5(2)
C12A C9A C10A O10A -166.76(17)
C12A C9A C10A N11A 15.0(3)
C13A C3A C4A C5A 147.95(18)
C14A C6A C7A C8A -179.47(18)
C14A C6A C11A C1A 173.29(17)
C14A C6A C11A C5A -60.4(2)
C15A C9A C10A O10A -37.4(3)
C15A C9A C10A N11A 144.37(18)
C15A C9A C12A C1A -172.47(17)
C15A C9A C12A C8A -45.7(2)
O20 C21 C22 O22 6.4(3)
O20 C21 C22 C23 -116.8(3)
O20 C21 C22 C23A -108.1(17)
O21 C21 C22 O22 -171.56(19)
O21 C21 C22 C23 65.3(3)
O21 C21 C22 C23A 74.0(17)
O22 C22 C23 C24 52.5(4)
O22A C23A C24 O23 -33(6)
O22A C23A C24 O24 140(3)
C21 C22 C23 C24 174.8(2)
C21 C22 C23A O22A 53(3)
C21 C22 C23A C24 -176.7(19)
C22 C23 C24 O23 -141.8(2)
C22 C23 C24 O24 38.3(5)
C22 C23A C24 O23 -151.3(19)
C22 C23A C24 O24 22(4)
